data_4513392
loop_
_publ_author_name
'George, Fanny'
'Norberg, Bernadette'
'Wouters, Johan'
'Leyssens, Tom'

_publ_section_title
;
 Structural Investigation of Substituent Effect on Hydrogen Bonding in
 (S)-Phenylglycine Amide Benzaldimines
;
_journal_issue 8
_journal_name_full 'Crystal Growth &amp; Design'
_journal_page_first 4005
_journal_paper_doi 10.1021/acs.cgd.5b00621
_journal_volume 15
_journal_year 2015
_chemical_formula_sum 'C21 H18 N2 O'
_chemical_formula_weight 314.37
_chemical_name_systematic
;
 ?
;
_space_group_IT_number 4
_symmetry_space_group_name_Hall 'P 2yb'
_symmetry_space_group_name_H-M 'P 1 21 1'
_atom_sites_solution_hydrogens geom
_atom_sites_solution_primary direct
_atom_sites_solution_secondary difmap
_audit_creation_method SHELXL-97
_cell_angle_alpha 90.00
_cell_angle_beta 112.922(10)
_cell_angle_gamma 90.00
_cell_formula_units_Z 2
_cell_length_a 10.3943(8)
_cell_length_b 7.7222(5)
_cell_length_c 11.8976(10)
_cell_measurement_temperature 293(2)
_cell_volume 879.57(13)
_computing_structure_refinement 'SHELXL-97 (Sheldrick, 1997)'
_diffrn_ambient_temperature 293(2)
_diffrn_measured_fraction_theta_full 0.998
_diffrn_measured_fraction_theta_max 0.998
_diffrn_radiation_monochromator graphite
_diffrn_radiation_source 'fine-focus sealed tube'
_diffrn_radiation_type MoK\a
_diffrn_radiation_wavelength 0.71073
_diffrn_reflns_av_R_equivalents 0.0209
_diffrn_reflns_av_sigmaI/netI 0.0325
_diffrn_reflns_limit_h_max 12
_diffrn_reflns_limit_h_min -11
_diffrn_reflns_limit_k_max 8
_diffrn_reflns_limit_k_min -9
_diffrn_reflns_limit_l_max 13
_diffrn_reflns_limit_l_min -14
_diffrn_reflns_number 4187
_diffrn_reflns_theta_full 25.00
_diffrn_reflns_theta_max 25.02
_diffrn_reflns_theta_min 3.33
_exptl_absorpt_coefficient_mu 0.074
_exptl_absorpt_correction_T_max 0.9854
_exptl_absorpt_correction_T_min 0.9640
_exptl_crystal_density_diffrn 1.187
_exptl_crystal_density_method 'not measured'
_exptl_crystal_F_000 332
_exptl_crystal_size_max 0.50
_exptl_crystal_size_mid 0.40
_exptl_crystal_size_min 0.20
_refine_diff_density_max 0.115
_refine_diff_density_min -0.143
_refine_diff_density_rms 0.031
_refine_ls_abs_structure_details 'Flack H D (1983), Acta Cryst. A39, 876-881'
_refine_ls_abs_structure_Flack 1.1(14)
_refine_ls_extinction_method none
_refine_ls_goodness_of_fit_ref 1.037
_refine_ls_hydrogen_treatment mixed
_refine_ls_matrix_type full
_refine_ls_number_parameters 225
_refine_ls_number_reflns 2532
_refine_ls_number_restraints 1
_refine_ls_restrained_S_all 1.037
_refine_ls_R_factor_all 0.0380
_refine_ls_R_factor_gt 0.0348
_refine_ls_shift/su_max 0.000
_refine_ls_shift/su_mean 0.000
_refine_ls_structure_factor_coef Fsqd
_refine_ls_weighting_details 'calc w=1/[\s^2^(Fo^2^)+(0.0516P)^2^+0.0204P] where P=(Fo^2^+2Fc^2^)/3'
_refine_ls_weighting_scheme calc
_refine_ls_wR_factor_gt 0.0850
_refine_ls_wR_factor_ref 0.0878
_reflns_number_gt 2346
_reflns_number_total 2532
_reflns_threshold_expression >2sigma(I)
_cod_data_source_file cg5b00621_si_001.cif
_cod_data_source_block o-Ph
_cod_depositor_comments 'Adding full bibliography for 4513392--4513414.cif.'
_cod_original_cell_volume 879.57(12)
_cod_database_code 4513392

loop_
_symmetry_equiv_pos_as_xyz
'x, y, z'
'-x, y+1/2, -z'

loop_
_atom_site_label
_atom_site_type_symbol
_atom_site_fract_x
_atom_site_fract_y
_atom_site_fract_z
_atom_site_U_iso_or_equiv
_atom_site_adp_type
_atom_site_occupancy
_atom_site_symmetry_multiplicity
_atom_site_calc_flag
_atom_site_refinement_flags
C1 C 0.71086(16) 0.8115(2) 0.86923(14) 0.0359(4) Uani 1 1 d .
C2 C 0.75279(17) 0.8425(2) 0.99519(15) 0.0384(4) Uani 1 1 d .
C3 C 0.87172(19) 0.9435(3) 1.05267(18) 0.0541(6) Uani 1 1 d .
H3 H 0.9028 0.9628 1.1362 0.065 Uiso 1 1 calc R
C4 C 0.9441(2) 1.0150(4) 0.9894(2) 0.0641(7) Uani 1 1 d .
H4 H 1.0230 1.0821 1.0299 0.077 Uiso 1 1 calc R
C5 C 0.8998(2) 0.9873(3) 0.8651(2) 0.0616(6) Uani 1 1 d .
H5 H 0.9473 1.0379 0.8216 0.074 Uiso 1 1 calc R
C6 C 0.78515(19) 0.8848(3) 0.80619(17) 0.0470(5) Uani 1 1 d .
H6 H 0.7569 0.8641 0.7230 0.056 Uiso 1 1 calc R
C7 C 0.59251(16) 0.6957(2) 0.80555(14) 0.0335(4) Uani 1 1 d .
H7 H 0.5709 0.6107 0.8508 0.040 Uiso 1 1 calc R
C8 C 0.40567(15) 0.5767(2) 0.64566(14) 0.0304(4) Uani 1 1 d .
H8 H 0.4134 0.4987 0.7130 0.036 Uiso 1 1 calc R
C9 C 0.41526(17) 0.4676(2) 0.54276(14) 0.0332(4) Uani 1 1 d .
C10 C 0.26638(16) 0.6695(2) 0.60637(15) 0.0370(4) Uani 1 1 d .
C11 C 0.2009(2) 0.6787(3) 0.6872(2) 0.0593(6) Uani 1 1 d .
H11 H 0.2425 0.6278 0.7638 0.071 Uiso 1 1 calc R
C12 C 0.0752(3) 0.7619(4) 0.6560(4) 0.0926(10) Uani 1 1 d .
H12 H 0.0325 0.7681 0.7115 0.111 Uiso 1 1 calc R
C14 C 0.0788(3) 0.8315(4) 0.4636(3) 0.0889(10) Uani 1 1 d .
H14 H 0.0380 0.8858 0.3881 0.107 Uiso 1 1 calc R
C15 C 0.2057(2) 0.7473(3) 0.4940(2) 0.0576(6) Uani 1 1 d .
H15 H 0.2493 0.7435 0.4391 0.069 Uiso 1 1 calc R
C16 C 0.67138(17) 0.7771(2) 1.06489(15) 0.0390(4) Uani 1 1 d .
C17 C 0.52791(18) 0.8008(2) 1.02249(16) 0.0424(4) Uani 1 1 d .
H17 H 0.4813 0.8565 0.9484 0.051 Uiso 1 1 calc R
C18 C 0.4535(2) 0.7424(3) 1.08953(18) 0.0513(5) Uani 1 1 d .
H18 H 0.3572 0.7578 1.0597 0.062 Uiso 1 1 calc R
C19 C 0.5217(3) 0.6614(3) 1.20048(19) 0.0582(6) Uani 1 1 d .
H19 H 0.4717 0.6228 1.2456 0.070 Uiso 1 1 calc R
C20 C 0.6625(3) 0.6382(3) 1.24345(19) 0.0609(6) Uani 1 1 d .
H20 H 0.7086 0.5840 1.3183 0.073 Uiso 1 1 calc R
C21 C 0.7372(2) 0.6939(3) 1.17730(16) 0.0515(5) Uani 1 1 d .
H21 H 0.8332 0.6760 1.2077 0.062 Uiso 1 1 calc R
N1 N 0.51849(12) 0.70550(19) 0.69239(11) 0.0317(3) Uani 1 1 d .
N2 N 0.50694(19) 0.5134(2) 0.49546(16) 0.0451(4) Uani 1 1 d .
O1 O 0.33895(13) 0.34012(17) 0.50818(11) 0.0445(3) Uani 1 1 d .
C13 C 0.0127(3) 0.8359(4) 0.5431(4) 0.1053(13) Uani 1 1 d .
H13 H -0.0741 0.8889 0.5206 0.126 Uiso 1 1 calc R
H2B H 0.565(2) 0.612(4) 0.525(2) 0.063(7) Uiso 1 1 d .
H2A H 0.513(2) 0.442(3) 0.4355(18) 0.050(6) Uiso 1 1 d .

loop_
_atom_site_aniso_label
_atom_site_aniso_U_11
_atom_site_aniso_U_22
_atom_site_aniso_U_33
_atom_site_aniso_U_23
_atom_site_aniso_U_13
_atom_site_aniso_U_12
C1 0.0325(8) 0.0381(10) 0.0349(8) -0.0009(8) 0.0106(7) 0.0007(7)
C2 0.0351(8) 0.0372(10) 0.0392(9) -0.0052(8) 0.0105(7) -0.0001(8)
C3 0.0456(10) 0.0656(15) 0.0453(11) -0.0166(10) 0.0114(9) -0.0093(10)
C4 0.0463(10) 0.0740(16) 0.0687(14) -0.0221(14) 0.0187(10) -0.0259(12)
C5 0.0521(11) 0.0716(16) 0.0683(14) -0.0069(13) 0.0311(10) -0.0196(11)
C6 0.0422(10) 0.0570(13) 0.0426(10) -0.0010(9) 0.0176(8) -0.0028(9)
C7 0.0384(8) 0.0317(9) 0.0322(8) 0.0009(7) 0.0157(7) 0.0017(8)
C8 0.0312(8) 0.0310(9) 0.0293(8) 0.0017(7) 0.0121(6) -0.0004(7)
C9 0.0343(8) 0.0330(10) 0.0307(8) 0.0038(7) 0.0109(7) 0.0037(8)
C10 0.0317(8) 0.0291(9) 0.0477(10) -0.0061(8) 0.0128(7) -0.0010(7)
C11 0.0577(12) 0.0473(13) 0.0889(16) -0.0040(12) 0.0458(11) -0.0003(10)
C12 0.0683(15) 0.0624(17) 0.175(3) -0.013(2) 0.0778(19) 0.0065(15)
C14 0.0592(15) 0.0641(17) 0.107(2) 0.0046(16) -0.0080(15) 0.0199(14)
C15 0.0480(10) 0.0499(13) 0.0593(12) 0.0032(11) 0.0040(9) 0.0082(10)
C16 0.0474(9) 0.0340(10) 0.0330(8) -0.0071(8) 0.0129(7) -0.0042(8)
C17 0.0498(10) 0.0376(11) 0.0377(9) -0.0032(8) 0.0150(8) -0.0049(9)
C18 0.0595(11) 0.0460(12) 0.0566(12) -0.0106(10) 0.0314(9) -0.0126(10)
C19 0.0938(16) 0.0439(13) 0.0492(12) -0.0105(10) 0.0412(11) -0.0189(12)
C20 0.1005(18) 0.0439(13) 0.0370(10) 0.0011(9) 0.0254(11) -0.0018(13)
C21 0.0625(11) 0.0481(12) 0.0373(10) -0.0024(10) 0.0123(9) 0.0039(10)
N1 0.0302(6) 0.0358(8) 0.0294(7) 0.0004(6) 0.0120(5) -0.0005(6)
N2 0.0558(9) 0.0423(10) 0.0503(9) -0.0090(8) 0.0349(8) -0.0061(9)
O1 0.0497(7) 0.0406(8) 0.0483(7) -0.0115(6) 0.0247(6) -0.0103(6)
C13 0.0465(14) 0.0618(18) 0.195(4) -0.009(2) 0.033(2) 0.0169(13)

loop_
_atom_type_symbol
_atom_type_description
_atom_type_scat_dispersion_real
_atom_type_scat_dispersion_imag
_atom_type_scat_source
C C 0.0033 0.0016 'International Tables Vol C Tables 4.2.6.8 and 6.1.1.4'
H H 0.0000 0.0000 'International Tables Vol C Tables 4.2.6.8 and 6.1.1.4'
N N 0.0061 0.0033 'International Tables Vol C Tables 4.2.6.8 and 6.1.1.4'
O O 0.0106 0.0060 'International Tables Vol C Tables 4.2.6.8 and 6.1.1.4'

loop_
_geom_angle_atom_site_label_1
_geom_angle_atom_site_label_2
_geom_angle_atom_site_label_3
_geom_angle
C6 C1 C2 119.89(16)
C6 C1 C7 119.94(15)
C2 C1 C7 120.11(16)
C3 C2 C1 117.68(17)
C3 C2 C16 120.36(16)
C1 C2 C16 121.91(15)
C4 C3 C2 121.82(18)
C4 C3 H3 119.1
C2 C3 H3 119.1
C3 C4 C5 119.92(19)
C3 C4 H4 120.0
C5 C4 H4 120.0
C6 C5 C4 119.8(2)
C6 C5 H5 120.1
C4 C5 H5 120.1
C5 C6 C1 120.85(18)
C5 C6 H6 119.6
C1 C6 H6 119.6
N1 C7 C1 123.46(16)
N1 C7 H7 118.3
C1 C7 H7 118.3
N1 C8 C10 108.74(14)
N1 C8 C9 112.71(12)
C10 C8 C9 111.57(13)
N1 C8 H8 107.9
C10 C8 H8 107.9
C9 C8 H8 107.9
O1 C9 N2 123.11(17)
O1 C9 C8 118.46(15)
N2 C9 C8 118.43(15)
C15 C10 C11 119.46(17)
C15 C10 C8 121.85(16)
C11 C10 C8 118.68(16)
C12 C11 C10 120.7(3)
C12 C11 H11 119.6
C10 C11 H11 119.6
C13 C12 C11 120.0(3)
C13 C12 H12 120.0
C11 C12 H12 120.0
C13 C14 C15 120.9(3)
C13 C14 H14 119.6
C15 C14 H14 119.6
C10 C15 C14 119.3(2)
C10 C15 H15 120.4
C14 C15 H15 120.4
C17 C16 C21 117.66(17)
C17 C16 C2 121.16(16)
C21 C16 C2 121.16(16)
C18 C17 C16 120.64(18)
C18 C17 H17 119.7
C16 C17 H17 119.7
C19 C18 C17 120.27(19)
C19 C18 H18 119.9
C17 C18 H18 119.9
C20 C19 C18 119.7(2)
C20 C19 H19 120.2
C18 C19 H19 120.2
C19 C20 C21 120.6(2)
C19 C20 H20 119.7
C21 C20 H20 119.7
C20 C21 C16 121.16(19)
C20 C21 H21 119.4
C16 C21 H21 119.4
C7 N1 C8 115.20(14)
C9 N2 H2B 120.9(14)
C9 N2 H2A 116.5(13)
H2B N2 H2A 122.5(18)
C12 C13 C14 119.6(2)
C12 C13 H13 120.2
C14 C13 H13 120.2

loop_
_geom_bond_atom_site_label_1
_geom_bond_atom_site_label_2
_geom_bond_distance
C1 C6 1.389(3)
C1 C2 1.409(2)
C1 C7 1.470(2)
C2 C3 1.395(3)
C2 C16 1.485(3)
C3 C4 1.371(3)
C3 H3 0.9300
C4 C5 1.383(3)
C4 H4 0.9300
C5 C6 1.374(3)
C5 H5 0.9300
C6 H6 0.9300
C7 N1 1.2663(19)
C7 H7 0.9300
C8 N1 1.472(2)
C8 C10 1.517(2)
C8 C9 1.521(2)
C8 H8 0.9800
C9 O1 1.230(2)
C9 N2 1.329(2)
C10 C15 1.374(3)
C10 C11 1.380(3)
C11 C12 1.371(3)
C11 H11 0.9300
C12 C13 1.369(5)
C12 H12 0.9300
C14 C13 1.369(5)
C14 C15 1.387(3)
C14 H14 0.9300
C15 H15 0.9300
C16 C17 1.388(2)
C16 C21 1.399(3)
C17 C18 1.385(3)
C17 H17 0.9300
C18 C19 1.381(3)
C18 H18 0.9300
C19 C20 1.361(3)
C19 H19 0.9300
C20 C21 1.372(3)
C20 H20 0.9300
C21 H21 0.9300
N2 H2B 0.95(3)
N2 H2A 0.92(2)
C13 H13 0.9300

loop_
_geom_torsion_atom_site_label_1
_geom_torsion_atom_site_label_2
_geom_torsion_atom_site_label_3
_geom_torsion_atom_site_label_4
_geom_torsion
C6 C1 C2 C3 -1.8(3)
C7 C1 C2 C3 175.51(16)
C6 C1 C2 C16 175.79(18)
C7 C1 C2 C16 -6.9(3)
C1 C2 C3 C4 1.8(3)
C16 C2 C3 C4 -175.8(2)
C2 C3 C4 C5 -0.2(4)
C3 C4 C5 C6 -1.5(4)
C4 C5 C6 C1 1.5(4)
C2 C1 C6 C5 0.1(3)
C7 C1 C6 C5 -177.17(19)
C6 C1 C7 N1 -28.0(3)
C2 C1 C7 N1 154.69(16)
N1 C8 C9 O1 169.88(14)
C10 C8 C9 O1 -67.45(19)
N1 C8 C9 N2 -9.3(2)
C10 C8 C9 N2 113.37(17)
N1 C8 C10 C15 82.77(19)
C9 C8 C10 C15 -42.1(2)
N1 C8 C10 C11 -95.85(18)
C9 C8 C10 C11 139.23(17)
C15 C10 C11 C12 1.1(3)
C8 C10 C11 C12 179.7(2)
C10 C11 C12 C13 0.5(4)
C11 C10 C15 C14 -0.9(3)
C8 C10 C15 C14 -179.5(2)
C13 C14 C15 C10 -0.9(4)
C3 C2 C16 C17 129.0(2)
C1 C2 C16 C17 -48.5(3)
C3 C2 C16 C21 -49.1(3)
C1 C2 C16 C21 133.39(19)
C21 C16 C17 C18 -0.5(3)
C2 C16 C17 C18 -178.65(18)
C16 C17 C18 C19 0.8(3)
C17 C18 C19 C20 -0.4(3)
C18 C19 C20 C21 -0.3(3)
C19 C20 C21 C16 0.6(3)
C17 C16 C21 C20 -0.2(3)
C2 C16 C21 C20 177.98(19)
C1 C7 N1 C8 179.42(14)
C10 C8 N1 C7 112.72(15)
C9 C8 N1 C7 -123.04(15)
C11 C12 C13 C14 -2.3(5)
C15 C14 C13 C12 2.5(4)
